data_4333935
loop_
_publ_author_name
'Christopher R. Murdock'
'Zheng Lu'
'David M. Jenkins'

_publ_section_title
;
 Effects of Solvation on the Framework of a Breathing Copper MOF Employing
 a Semirigid Linker
;
_journal_name_full 'Inorganic Chemistry'
_journal_page_first 2182
_journal_page_last 2187
_journal_paper_doi 10.1021/ic3026304
_journal_volume 52
_journal_year 2013
_chemical_formula_sum 'C16 H20 Br2 Cu2 N12 O4 S'
_chemical_formula_weight 763.40
_chemical_name_systematic
;
 ?
;
_space_group_IT_number 15
_symmetry_cell_setting monoclinic
_symmetry_space_group_name_Hall '-C 2yc'
_symmetry_space_group_name_H-M 'C 1 2/c 1'
_atom_sites_solution_hydrogens geom
_atom_sites_solution_primary direct
_atom_sites_solution_secondary difmap
_audit_creation_method SHELXL-97
_cell_angle_alpha 90.00
_cell_angle_beta 111.973(5)
_cell_angle_gamma 90.00
_cell_formula_units_Z 2
_cell_length_a 12.813(6)
_cell_length_b 18.557(8)
_cell_length_c 7.259(3)
_cell_measurement_temperature 100(2)
_cell_volume 1600.6(12)
_computing_structure_refinement 'SHELXL-97 (Sheldrick, 1997)'
_diffrn_ambient_temperature 100(2)
_diffrn_measured_fraction_theta_full 0.995
_diffrn_measured_fraction_theta_max 0.995
_diffrn_measurement_device_type 'Bruker-AXS Smart Apex II'
_diffrn_measurement_method '\w scan'
_diffrn_radiation_monochromator graphite
_diffrn_radiation_source 'fine-focus sealed tube'
_diffrn_radiation_type MoK\a
_diffrn_radiation_wavelength 0.71073
_diffrn_reflns_av_R_equivalents 0.0858
_diffrn_reflns_av_sigmaI/netI 0.0707
_diffrn_reflns_limit_h_max 11
_diffrn_reflns_limit_h_min -11
_diffrn_reflns_limit_k_max 16
_diffrn_reflns_limit_k_min -16
_diffrn_reflns_limit_l_max 6
_diffrn_reflns_limit_l_min -6
_diffrn_reflns_number 2919
_diffrn_reflns_theta_full 18.75
_diffrn_reflns_theta_max 18.75
_diffrn_reflns_theta_min 2.04
_exptl_absorpt_coefficient_mu 3.930
_exptl_absorpt_correction_T_max 0.961
_exptl_absorpt_correction_T_min 0.910
_exptl_absorpt_correction_type multi-scan
_exptl_absorpt_process_details SADABS
_exptl_crystal_colour blue
_exptl_crystal_density_diffrn 1.584
_exptl_crystal_description needle
_exptl_crystal_F_000 752
_exptl_crystal_size_max 0.05
_exptl_crystal_size_mid 0.02
_exptl_crystal_size_min 0.01
_refine_diff_density_max 2.370
_refine_diff_density_min -0.974
_refine_diff_density_rms 0.296
_refine_ls_extinction_method none
_refine_ls_goodness_of_fit_ref 1.465
_refine_ls_hydrogen_treatment constr
_refine_ls_matrix_type full
_refine_ls_number_parameters 58
_refine_ls_number_reflns 622
_refine_ls_number_restraints 10
_refine_ls_restrained_S_all 1.457
_refine_ls_R_factor_all 0.1366
_refine_ls_R_factor_gt 0.1148
_refine_ls_shift/su_max 0.001
_refine_ls_shift/su_mean 0.000
_refine_ls_structure_factor_coef Fsqd
_refine_ls_weighting_details 'calc w=1/[\s^2^(Fo^2^)+(0.2000P)^2^+0.0000P] where P=(Fo^2^+2Fc^2^)/3'
_refine_ls_weighting_scheme calc
_refine_ls_wR_factor_gt 0.3305
_refine_ls_wR_factor_ref 0.3534
_reflns_number_gt 463
_reflns_number_total 622
_reflns_threshold_expression >2sigma(I)
_cod_data_source_file ic3026304_si_002_2.cif
_cod_data_source_block 1'
_cod_original_cell_volume 1600.7(12)
_cod_database_code 4333935

loop_
_symmetry_equiv_pos_as_xyz
'x, y, z'
'-x, y, -z+1/2'
'x+1/2, y+1/2, z'
'-x+1/2, y+1/2, -z+1/2'
'-x, -y, -z'
'x, -y, z-1/2'
'-x+1/2, -y+1/2, -z'
'x+1/2, -y+1/2, z-1/2'

loop_
_atom_site_label
_atom_site_type_symbol
_atom_site_fract_x
_atom_site_fract_y
_atom_site_fract_z
_atom_site_U_iso_or_equiv
_atom_site_adp_type
_atom_site_occupancy
_atom_site_symmetry_multiplicity
_atom_site_calc_flag
_atom_site_refinement_flags
_atom_site_disorder_assembly
_atom_site_disorder_group
Cu2 Cu 0.0000 0.0000 0.0000 0.0243(19) Uani 1 2 d S . .
Br1 Br 0.0000 -0.1197(2) 0.2500 0.075(2) Uani 1 2 d S . .
N1 N 0.1146(17) 0.0484(10) 0.235(3) 0.039(6) Uiso 1 1 d . . .
N2 N -0.1180(16) 0.0448(10) 0.077(3) 0.036(6) Uiso 1 1 d . . .
C1 C 0.198(3) 0.0886(16) 0.245(5) 0.065(9) Uiso 1 1 d . . .
H1 H 0.2162 0.1001 0.1325 0.078 Uiso 1 1 calc R . .
N3 N 0.258(2) 0.1127(13) 0.426(4) 0.070(8) Uiso 1 1 d . . .
C2 C -0.205(2) 0.0847(16) -0.037(5) 0.063(9) Uiso 1 1 d . . .
H2 H -0.2269 0.0919 -0.1759 0.075 Uiso 1 1 calc R . .
C4 C 0.297(2) 0.2398(19) 0.516(5) 0.071(10) Uiso 1 1 d . . .
H4 H 0.3508 0.2775 0.5581 0.085 Uiso 1 1 calc R . .
C3 C 0.347(3) 0.1713(18) 0.504(6) 0.110(14) Uiso 1 1 d . . .
H3A H 0.4012 0.1576 0.6373 0.132 Uiso 1 1 calc R . .
H3B H 0.3892 0.1756 0.4144 0.132 Uiso 1 1 calc R . .
O3 O 0.363(4) 0.912(3) 0.490(9) 0.052(11) Uiso 0.25 1 d PD A -1
S2 S 0.450(3) 0.9645(17) 0.555(6) 0.123(16) Uiso 0.25 1 d PD A -1
O1 O 0.435(5) 1.013(3) 0.389(8) 0.052(11) Uiso 0.25 1 d PD A -1
O2 O 0.562(3) 0.932(3) 0.616(8) 0.052(11) Uiso 0.25 1 d PD A -1
O4 O 0.448(4) 1.008(3) 0.728(7) 0.052(11) Uiso 0.25 1 d PD A -1

loop_
_atom_site_aniso_label
_atom_site_aniso_U_11
_atom_site_aniso_U_22
_atom_site_aniso_U_33
_atom_site_aniso_U_23
_atom_site_aniso_U_13
_atom_site_aniso_U_12
Cu2 0.046(3) 0.010(3) 0.020(3) -0.0040(17) 0.016(2) 0.0054(19)
Br1 0.136(5) 0.054(4) 0.044(3) 0.000 0.044(3) 0.000

loop_
_atom_type_symbol
_atom_type_description
_atom_type_scat_dispersion_real
_atom_type_scat_dispersion_imag
_atom_type_scat_source
C C 0.0033 0.0016 'International Tables Vol C Tables 4.2.6.8 and 6.1.1.4'
H H 0.0000 0.0000 'International Tables Vol C Tables 4.2.6.8 and 6.1.1.4'
N N 0.0061 0.0033 'International Tables Vol C Tables 4.2.6.8 and 6.1.1.4'
Cu Cu 0.3201 1.2651 'International Tables Vol C Tables 4.2.6.8 and 6.1.1.4'
Br Br -0.2901 2.4595 'International Tables Vol C Tables 4.2.6.8 and 6.1.1.4'
S S 0.1246 0.1234 'International Tables Vol C Tables 4.2.6.8 and 6.1.1.4'
O O 0.0106 0.0060 'International Tables Vol C Tables 4.2.6.8 and 6.1.1.4'

loop_
_geom_angle_atom_site_label_1
_geom_angle_atom_site_label_2
_geom_angle_atom_site_label_3
_geom_angle
_geom_angle_site_symmetry_1
_geom_angle_site_symmetry_3
N2 Cu2 N2 180.0(11) . 5
N2 Cu2 N1 92.0(8) . 5
N2 Cu2 N1 88.0(8) 5 5
N2 Cu2 N1 88.0(8) . .
N2 Cu2 N1 92.0(8) 5 .
N1 Cu2 N1 180.0(14) 5 .
N2 Cu2 Br1 88.0(5) . .
N2 Cu2 Br1 92.0(5) 5 .
N1 Cu2 Br1 91.0(6) 5 .
N1 Cu2 Br1 89.0(6) . .
N2 Cu2 Br1 92.0(5) . 5
N2 Cu2 Br1 88.0(5) 5 5
N1 Cu2 Br1 89.0(6) 5 5
N1 Cu2 Br1 91.0(6) . 5
Br1 Cu2 Br1 180.00(11) . 5
Cu2 Br1 Cu2 78.49(12) 2 .
C1 N1 N2 105(2) . 2
C1 N1 Cu2 130(2) . .
N2 N1 Cu2 125.0(15) 2 .
C2 N2 N1 108(2) . 2
C2 N2 Cu2 127.4(19) . .
N1 N2 Cu2 124.6(15) 2 .
N1 C1 N3 114(3) . .
N1 C1 H1 122.9 . .
N3 C1 H1 122.9 . .
C1 N3 C2 104(3) . 2
C1 N3 C3 133(3) . .
C2 N3 C3 122(3) 2 .
N3 C2 N2 110(3) 2 .
N3 C2 H2 125.2 2 .
N2 C2 H2 125.2 . .
C4 C4 C3 135(5) 7_556 .
C4 C4 H4 112.6 7_556 .
C3 C4 H4 112.6 . .
C4 C3 N3 111(3) . .
C4 C3 H3A 109.4 . .
N3 C3 H3A 109.4 . .
C4 C3 H3B 109.4 . .
N3 C3 H3B 109.4 . .
H3A C3 H3B 108.0 . .
O3 S2 O1 108(4) . .
O3 S2 O2 112(3) . .
O1 S2 O2 108(2) . .
O3 S2 O4 113(3) . .
O1 S2 O4 108(2) . .
O2 S2 O4 107(2) . .

loop_
_geom_bond_atom_site_label_1
_geom_bond_atom_site_label_2
_geom_bond_distance
_geom_bond_site_symmetry_2
Cu2 N2 1.98(2) .
Cu2 N2 1.98(2) 5
Cu2 N1 2.00(2) 5
Cu2 N1 2.00(2) .
Cu2 Br1 2.869(4) .
Cu2 Br1 2.869(4) 5
Br1 Cu2 2.869(4) 2
N1 C1 1.29(3) .
N1 N2 1.35(3) 2
N2 C2 1.34(3) .
N2 N1 1.35(3) 2
C1 N3 1.33(3) .
C1 H1 0.9500 .
N3 C2 1.33(4) 2
N3 C3 1.53(4) .
C2 N3 1.33(4) 2
C2 H2 0.9500 .
C4 C4 1.20(5) 7_556
C4 C3 1.44(4) .
C4 H4 0.9500 .
C3 H3A 0.9900 .
C3 H3B 0.9900 .
O3 S2 1.428(19) .
S2 O1 1.46(2) .
S2 O2 1.468(19) .
S2 O4 1.499(19) .

loop_
_geom_torsion_atom_site_label_1
_geom_torsion_atom_site_label_2
_geom_torsion_atom_site_label_3
_geom_torsion_atom_site_label_4
_geom_torsion
_geom_torsion_site_symmetry_1
_geom_torsion_site_symmetry_4
N2 Cu2 Br1 Cu2 -45.1(5) . 2
N2 Cu2 Br1 Cu2 134.9(5) 5 2
N1 Cu2 Br1 Cu2 -137.0(6) 5 2
N1 Cu2 Br1 Cu2 43.0(6) . 2
Br1 Cu2 Br1 Cu2 0(100) 5 2
N2 Cu2 N1 C1 -128(2) . .
N2 Cu2 N1 C1 52(2) 5 .
N1 Cu2 N1 C1 -79(11) 5 .
Br1 Cu2 N1 C1 144(2) . .
Br1 Cu2 N1 C1 -36(2) 5 .
N2 Cu2 N1 N2 51.8(15) . 2
N2 Cu2 N1 N2 -128.2(15) 5 2
N1 Cu2 N1 N2 101(6) 5 2
Br1 Cu2 N1 N2 -36.2(17) . 2
Br1 Cu2 N1 N2 143.8(17) 5 2
N2 Cu2 N2 C2 -13(11) 5 .
N1 Cu2 N2 C2 -53(2) 5 .
N1 Cu2 N2 C2 127(2) . .
Br1 Cu2 N2 C2 -144(2) . .
Br1 Cu2 N2 C2 36(2) 5 .
N2 Cu2 N2 N1 177(8) 5 2
N1 Cu2 N2 N1 136.7(15) 5 2
N1 Cu2 N2 N1 -43.3(15) . 2
Br1 Cu2 N2 N1 45.8(16) . 2
Br1 Cu2 N2 N1 -134.2(16) 5 2
N2 N1 C1 N3 0(3) 2 .
Cu2 N1 C1 N3 179.5(17) . .
N1 C1 N3 C2 0(3) . 2
N1 C1 N3 C3 -167(3) . .
N1 N2 C2 N3 -1(3) 2 2
Cu2 N2 C2 N3 -172.2(17) . 2
C4 C4 C3 N3 3(8) 7_556 .
C1 N3 C3 C4 91(4) . .
C2 N3 C3 C4 -74(4) 2 .
